data_4111510
loop_
_publ_author_name
'Natalie M. Scott'
'Reto Dorta'
'Edwin D. Stevens'
'Andrea Correa'
'Luigi Cavallo'
'Steven P. Nolan'

_publ_section_title
;
 Interaction of a Bulky N-Heterocyclic Carbene Ligand with Rh(I) and
 Ir(I). Double C-H Activation and Isolation of Bare 14-Electron Rh(III)
 and Ir(III) Complexes
;
_journal_name_full 'Journal of the American Chemical Society'
_journal_page_first 3516
_journal_page_last 3526
_journal_paper_doi 10.1021/ja043249f
_journal_volume 127
_journal_year 2005
_chemical_formula_sum 'C34 H52 Cl Ir N4'
_chemical_formula_weight 744.45
_chemical_name_systematic
; 
 ? 
;
_space_group_IT_number 9
_symmetry_cell_setting monoclinic
_symmetry_space_group_name_Hall 'C -2yc'
_symmetry_space_group_name_H-M 'C 1 c 1'
_atom_sites_solution_hydrogens geom
_atom_sites_solution_primary direct
_atom_sites_solution_secondary difmap
_audit_creation_method SHELXL-97
_cell_angle_alpha 90.00
_cell_angle_beta 100.5530(10)
_cell_angle_gamma 90.00
_cell_formula_units_Z 4
_cell_length_a 16.3166(10)
_cell_length_b 9.4045(6)
_cell_length_c 22.7153(14)
_cell_measurement_reflns_used 18322
_cell_measurement_temperature 150(2)
_cell_measurement_theta_max 28.847
_cell_measurement_theta_min 2.511
_cell_volume 3426.7(4)
_computing_cell_refinement 'Bruker SMART'
_computing_data_collection 'Bruker SMART'
_computing_data_reduction 'Bruker SAINT'
_computing_molecular_graphics 'Bruker SHELXTL'
_computing_publication_material 'Bruker SHELXTL'
_computing_structure_refinement 'SHELXL-97 (Sheldrick, 1997)'
_computing_structure_solution 'SHELXS-97 (Sheldrick, 1990)'
_diffrn_ambient_temperature 150(2)
_diffrn_measured_fraction_theta_full 1.000
_diffrn_measured_fraction_theta_max 1.000
_diffrn_measurement_device_type 'CCD area detector'
_diffrn_measurement_method 'phi and omega scans'
_diffrn_radiation_monochromator graphite
_diffrn_radiation_source 'fine-focus sealed tube'
_diffrn_radiation_type MoK\a
_diffrn_radiation_wavelength 0.71073
_diffrn_reflns_av_R_equivalents 0.0412
_diffrn_reflns_av_sigmaI/netI 0.0515
_diffrn_reflns_limit_h_max 19
_diffrn_reflns_limit_h_min -19
_diffrn_reflns_limit_k_max 11
_diffrn_reflns_limit_k_min -11
_diffrn_reflns_limit_l_max 27
_diffrn_reflns_limit_l_min -27
_diffrn_reflns_number 16683
_diffrn_reflns_theta_full 24.99
_diffrn_reflns_theta_max 24.99
_diffrn_reflns_theta_min 2.51
_exptl_absorpt_coefficient_mu 4.002
_exptl_absorpt_correction_T_max 1.000000
_exptl_absorpt_correction_T_min 0.732853
_exptl_absorpt_correction_type empirical
_exptl_crystal_colour yellow
_exptl_crystal_density_diffrn 1.443
_exptl_crystal_density_meas 0
_exptl_crystal_description prism
_exptl_crystal_F_000 1512
_exptl_crystal_size_max 0.6
_exptl_crystal_size_mid 0.5
_exptl_crystal_size_min 0.5
_refine_diff_density_max 0.989
_refine_diff_density_min -3.250
_refine_diff_density_rms 0.098
_refine_ls_abs_structure_details 'Flack H D (1983), Acta Cryst. A39, 876-881'
_refine_ls_abs_structure_Flack 0.027(7)
_refine_ls_extinction_method none
_refine_ls_goodness_of_fit_ref 1.162
_refine_ls_hydrogen_treatment mixed
_refine_ls_matrix_type full
_refine_ls_number_parameters 384
_refine_ls_number_reflns 6027
_refine_ls_number_restraints 361
_refine_ls_restrained_S_all 1.153
_refine_ls_R_factor_all 0.0298
_refine_ls_R_factor_gt 0.0283
_refine_ls_shift/su_max 2.089
_refine_ls_shift/su_mean 0.006
_refine_ls_structure_factor_coef Fsqd
_refine_ls_weighting_details 'calc w=1/[\s^2^(Fo^2^)+(0.0000P)^2^+1.3803P] where P=(Fo^2^+2Fc^2^)/3'
_refine_ls_weighting_scheme calc
_refine_ls_wR_factor_gt 0.0605
_refine_ls_wR_factor_ref 0.0610
_reflns_number_gt 5879
_reflns_number_total 6027
_reflns_threshold_expression >2sigma(I)
_cod_data_source_file ja043249fsi20041109_040134.cif
_cod_data_source_block nol159m
_cod_database_code 4111510

loop_
_symmetry_equiv_pos_as_xyz
'x, y, z'
'x, -y, z+1/2'
'x+1/2, y+1/2, z'
'x+1/2, -y+1/2, z+1/2'

loop_
_atom_site_label
_atom_site_type_symbol
_atom_site_fract_x
_atom_site_fract_y
_atom_site_fract_z
_atom_site_U_iso_or_equiv
_atom_site_adp_type
_atom_site_occupancy
_atom_site_symmetry_multiplicity
_atom_site_calc_flag
_atom_site_refinement_flags
Ir1 Ir 0.499995(15) 0.087065(16) 0.749953(14) 0.01726(6) Uani 1 1 d U
Cl1 Cl 0.50836(10) -0.13873(15) 0.69221(6) 0.0268(3) Uani 1 1 d U
N1 N 0.5224(3) 0.3801(5) 0.7156(2) 0.0168(10) Uani 1 1 d U
C1 C 0.5376(4) 0.2400(6) 0.6978(3) 0.0178(12) Uani 1 1 d U
N2 N 0.5804(3) 0.2690(5) 0.6512(2) 0.0239(10) Uani 1 1 d U
C2 C 0.5489(4) 0.4832(6) 0.6804(3) 0.0284(13) Uani 1 1 d U
H2 H 0.5429 0.5832 0.6836 0.034 Uiso 1 1 calc R
N3 N 0.5194(3) -0.0869(5) 0.8621(2) 0.0277(10) Uani 1 1 d U
C3 C 0.5859(4) 0.4113(6) 0.6399(3) 0.0310(13) Uani 1 1 d U
H3 H 0.6108 0.4527 0.6094 0.037 Uiso 1 1 calc R
C4 C 0.4782(4) 0.4087(6) 0.7631(3) 0.0256(14) Uani 1 1 d U
N4 N 0.3877(3) -0.0824(5) 0.8255(2) 0.0300(11) Uani 1 1 d U
C5 C 0.4875(4) 0.2705(6) 0.8012(3) 0.0185(13) Uani 1 1 d U
H5B H 0.537(4) 0.271(6) 0.827(3) 0.036(17) Uiso 1 1 d .
H5A H 0.439(3) 0.259(5) 0.823(2) 0.000(13) Uiso 1 1 d .
C6 C 0.3846(4) 0.4325(6) 0.7368(3) 0.0368(15) Uani 1 1 d U
H6A H 0.3784 0.5178 0.7116 0.055 Uiso 1 1 calc R
H6B H 0.3536 0.4447 0.7695 0.055 Uiso 1 1 calc R
H6C H 0.3628 0.3499 0.7126 0.055 Uiso 1 1 calc R
C7 C 0.5124(4) 0.5321(6) 0.8019(3) 0.0327(14) Uani 1 1 d U
H7A H 0.5728 0.5209 0.8144 0.049 Uiso 1 1 calc R
H7B H 0.4861 0.5351 0.8374 0.049 Uiso 1 1 calc R
H7C H 0.5007 0.6207 0.7793 0.049 Uiso 1 1 calc R
C8 C 0.6121(4) 0.1573(6) 0.6143(3) 0.0258(12) Uani 1 1 d U
C9 C 0.6625(4) 0.2277(7) 0.5716(3) 0.0417(16) Uani 1 1 d U
H9A H 0.6262 0.2917 0.5444 0.063 Uiso 1 1 calc R
H9B H 0.6848 0.1543 0.5483 0.063 Uiso 1 1 calc R
H9C H 0.7086 0.2822 0.5948 0.063 Uiso 1 1 calc R
C10 C 0.6708(4) 0.0563(6) 0.6554(3) 0.0292(13) Uani 1 1 d U
H10A H 0.7175 0.1106 0.6779 0.044 Uiso 1 1 calc R
H10B H 0.6921 -0.0161 0.6311 0.044 Uiso 1 1 calc R
H10C H 0.6401 0.0101 0.6834 0.044 Uiso 1 1 calc R
C11 C 0.5378(4) 0.0782(6) 0.5779(3) 0.0337(14) Uani 1 1 d U
H11A H 0.5080 0.0269 0.6051 0.050 Uiso 1 1 calc R
H11B H 0.5577 0.0104 0.5509 0.050 Uiso 1 1 calc R
H11C H 0.5000 0.1466 0.5543 0.050 Uiso 1 1 calc R
C12 C 0.4637(3) -0.0397(6) 0.8136(2) 0.0194(11) Uani 1 1 d U
C13 C 0.4796(4) -0.1552(7) 0.9026(3) 0.0372(14) Uani 1 1 d U
H13 H 0.5052 -0.1956 0.9397 0.045 Uiso 1 1 calc R
C14 C 0.3979(4) -0.1539(7) 0.8796(3) 0.0390(15) Uani 1 1 d U
H14 H 0.3548 -0.1945 0.8972 0.047 Uiso 1 1 calc R
C15 C 0.6114(4) -0.0610(6) 0.8746(3) 0.0271(12) Uani 1 1 d U
C16 C 0.6404(4) -0.0193(6) 0.8170(3) 0.0272(12) Uani 1 1 d U
H16A H 0.6248 -0.0940 0.7869 0.041 Uiso 1 1 calc R
H16B H 0.7011 -0.0076 0.8250 0.041 Uiso 1 1 calc R
H16C H 0.6139 0.0704 0.8020 0.041 Uiso 1 1 calc R
C17 C 0.6306(4) 0.0543(6) 0.9217(3) 0.0353(15) Uani 1 1 d U
H17A H 0.6033 0.1430 0.9062 0.053 Uiso 1 1 calc R
H17B H 0.6910 0.0690 0.9317 0.053 Uiso 1 1 calc R
H17C H 0.6098 0.0254 0.9578 0.053 Uiso 1 1 calc R
C18 C 0.6544(4) -0.2003(6) 0.8971(3) 0.0348(14) Uani 1 1 d U
H18A H 0.6352 -0.2307 0.9335 0.052 Uiso 1 1 calc R
H18B H 0.7149 -0.1860 0.9059 0.052 Uiso 1 1 calc R
H18C H 0.6407 -0.2737 0.8662 0.052 Uiso 1 1 calc R
C19 C 0.3038(4) -0.0661(7) 0.7857(3) 0.0368(14) Uani 1 1 d U
C20 C 0.3071(4) -0.1201(7) 0.7229(3) 0.0387(15) Uani 1 1 d U
H20A H 0.3468 -0.0627 0.7055 0.058 Uiso 1 1 calc R
H20B H 0.2517 -0.1125 0.6978 0.058 Uiso 1 1 calc R
H20C H 0.3251 -0.2197 0.7251 0.058 Uiso 1 1 calc R
C21 C 0.2785(4) 0.0887(7) 0.7860(4) 0.0432(16) Uani 1 1 d U
H21A H 0.2811 0.1204 0.8274 0.065 Uiso 1 1 calc R
H21B H 0.2214 0.0996 0.7637 0.065 Uiso 1 1 calc R
H21C H 0.3165 0.1462 0.7671 0.065 Uiso 1 1 calc R
C22 C 0.2397(4) -0.1570(8) 0.8100(4) 0.0511(18) Uani 1 1 d U
H22A H 0.2604 -0.2547 0.8161 0.077 Uiso 1 1 calc R
H22B H 0.1870 -0.1569 0.7812 0.077 Uiso 1 1 calc R
H22C H 0.2306 -0.1177 0.8482 0.077 Uiso 1 1 calc R
C23 C 0.3763(6) 0.4891(12) 1.0487(4) 0.079(3) Uani 1 1 d U
H23 H 0.3671 0.5493 1.0805 0.095 Uiso 1 1 calc R
C24 C 0.3701(7) 0.5423(14) 0.9939(6) 0.090(3) Uani 1 1 d U
H24 H 0.3561 0.6397 0.9871 0.108 Uiso 1 1 calc R
C25 C 0.3830(6) 0.4621(17) 0.9483(5) 0.099(3) Uani 1 1 d U
H25 H 0.3791 0.5022 0.9095 0.119 Uiso 1 1 calc R
C26 C 0.4026(6) 0.3171(16) 0.9581(6) 0.100(3) Uani 1 1 d U
H26 H 0.4117 0.2575 0.9261 0.120 Uiso 1 1 calc R
C27 C 0.4083(6) 0.2644(11) 1.0148(6) 0.086(3) Uani 1 1 d U
H27 H 0.4212 0.1669 1.0225 0.103 Uiso 1 1 calc R
C28 C 0.3956(6) 0.3505(12) 1.0601(5) 0.077(3) Uani 1 1 d U
H28 H 0.4002 0.3139 1.0995 0.092 Uiso 1 1 calc R
C29 C 0.7710(10) 0.4454(12) 1.0145(8) 0.118(4) Uani 1 1 d U
H29 H 0.8107 0.4955 0.9966 0.141 Uiso 1 1 calc R
C30 C 0.7923(7) 0.3866(12) 1.0722(7) 0.102(3) Uani 1 1 d U
H30 H 0.8479 0.3940 1.0937 0.122 Uiso 1 1 calc R
C31 C 0.7347(7) 0.3205(10) 1.0968(5) 0.077(2) Uani 1 1 d U
H31 H 0.7497 0.2839 1.1363 0.092 Uiso 1 1 calc R
C32 C 0.6590(6) 0.3047(8) 1.0685(5) 0.065(2) Uani 1 1 d U
H32 H 0.6202 0.2555 1.0876 0.078 Uiso 1 1 calc R
C33 C 0.6338(7) 0.3551(11) 1.0137(5) 0.077(3) Uani 1 1 d U
H33 H 0.5777 0.3420 0.9942 0.092 Uiso 1 1 calc R
C34 C 0.6892(12) 0.4268(11) 0.9848(5) 0.100(3) Uani 1 1 d U
H34 H 0.6717 0.4627 0.9454 0.120 Uiso 1 1 calc R
H1 H 0.419(4) 0.119(6) 0.722(3) 0.025(15) Uiso 1 1 d .

loop_
_atom_site_aniso_label
_atom_site_aniso_U_11
_atom_site_aniso_U_22
_atom_site_aniso_U_33
_atom_site_aniso_U_23
_atom_site_aniso_U_13
_atom_site_aniso_U_12
Ir1 0.02047(9) 0.01158(9) 0.01971(9) -0.00177(17) 0.00362(6) -0.00255(17)
Cl1 0.0410(9) 0.0131(7) 0.0271(7) -0.0046(5) 0.0078(6) -0.0028(6)
N1 0.0213(17) 0.0113(16) 0.0182(17) -0.0049(13) 0.0049(14) 0.0016(13)
C1 0.019(2) 0.0156(18) 0.0193(18) 0.0024(15) 0.0045(16) 0.0117(15)
N2 0.028(3) 0.020(2) 0.027(2) 0.0025(19) 0.014(2) 0.0023(19)
C2 0.036(3) 0.012(3) 0.032(3) 0.005(2) -0.005(2) -0.008(2)
N3 0.032(2) 0.025(3) 0.026(2) 0.0034(18) 0.0058(19) -0.0062(19)
C3 0.035(3) 0.024(3) 0.034(3) 0.006(2) 0.006(3) -0.004(3)
C4 0.030(2) 0.0227(19) 0.024(2) -0.0066(15) 0.0036(16) 0.0142(15)
N4 0.026(2) 0.030(3) 0.036(3) 0.004(2) 0.012(2) -0.007(2)
C5 0.018(2) 0.0191(19) 0.0186(18) 0.0030(15) 0.0044(16) -0.0074(16)
C6 0.029(3) 0.028(3) 0.052(4) -0.004(3) 0.004(3) 0.010(3)
C7 0.047(4) 0.014(3) 0.039(4) -0.004(2) 0.012(3) 0.000(3)
C8 0.028(3) 0.025(3) 0.027(3) -0.003(2) 0.012(2) -0.001(2)
C9 0.055(4) 0.039(4) 0.036(3) -0.005(3) 0.023(3) -0.014(3)
C10 0.027(3) 0.024(3) 0.037(3) -0.008(2) 0.007(3) 0.001(2)
C11 0.038(3) 0.034(4) 0.027(3) -0.004(2) 0.004(3) -0.004(3)
C12 0.024(3) 0.009(2) 0.024(3) -0.0072(19) 0.004(2) -0.007(2)
C13 0.040(3) 0.044(4) 0.030(3) 0.011(3) 0.012(3) -0.008(3)
C14 0.034(3) 0.046(4) 0.040(3) 0.012(3) 0.015(3) -0.009(3)
C15 0.028(3) 0.025(3) 0.025(3) -0.003(2) -0.001(2) -0.003(2)
C16 0.019(3) 0.027(3) 0.035(3) 0.001(2) 0.003(2) -0.003(2)
C17 0.044(4) 0.024(3) 0.033(3) -0.007(2) -0.004(3) -0.003(3)
C18 0.040(4) 0.028(3) 0.034(3) 0.003(2) 0.001(3) -0.001(3)
C19 0.027(3) 0.038(3) 0.046(3) 0.001(3) 0.006(3) -0.007(3)
C20 0.025(3) 0.033(3) 0.053(4) -0.005(3) -0.006(3) -0.004(3)
C21 0.029(3) 0.043(4) 0.060(5) -0.006(3) 0.012(3) -0.004(3)
C22 0.029(4) 0.059(4) 0.065(5) 0.003(4) 0.009(3) -0.020(3)
C23 0.067(6) 0.096(6) 0.069(5) 0.011(5) 0.000(5) -0.005(5)
C24 0.074(7) 0.087(7) 0.096(7) 0.045(5) -0.018(6) -0.025(6)
C25 0.059(6) 0.170(9) 0.063(5) 0.054(6) 0.000(5) -0.021(7)
C26 0.050(6) 0.159(9) 0.087(6) -0.025(6) 0.004(6) 0.001(7)
C27 0.050(5) 0.067(6) 0.131(7) 0.018(5) -0.010(6) -0.009(5)
C28 0.055(5) 0.098(6) 0.071(5) 0.041(4) -0.007(5) -0.014(5)
C29 0.151(10) 0.065(7) 0.161(10) -0.040(7) 0.092(8) -0.054(8)
C30 0.048(5) 0.097(9) 0.155(9) -0.059(7) 0.007(6) -0.004(5)
C31 0.086(6) 0.055(5) 0.084(6) -0.011(4) 0.000(4) 0.031(5)
C32 0.068(5) 0.032(4) 0.102(6) -0.021(4) 0.030(5) 0.003(4)
C33 0.067(6) 0.062(6) 0.092(6) -0.047(5) -0.011(5) 0.008(5)
C34 0.190(11) 0.051(6) 0.061(6) -0.014(4) 0.025(6) 0.016(7)

loop_
_atom_type_symbol
_atom_type_description
_atom_type_scat_dispersion_real
_atom_type_scat_dispersion_imag
_atom_type_scat_source
C C 0.0033 0.0016 'International Tables Vol C Tables 4.2.6.8 and 6.1.1.4'
H H 0.0000 0.0000 'International Tables Vol C Tables 4.2.6.8 and 6.1.1.4'
N N 0.0061 0.0033 'International Tables Vol C Tables 4.2.6.8 and 6.1.1.4'
Cl Cl 0.1484 0.1585 'International Tables Vol C Tables 4.2.6.8 and 6.1.1.4'
Ir Ir -1.4442 7.9887 'International Tables Vol C Tables 4.2.6.8 and 6.1.1.4'

loop_
_geom_angle_atom_site_label_1
_geom_angle_atom_site_label_2
_geom_angle_atom_site_label_3
_geom_angle
C1 Ir1 C12 170.0(2)
C1 Ir1 C5 79.2(2)
C12 Ir1 C5 91.0(2)
C1 Ir1 Cl1 104.07(18)
C12 Ir1 Cl1 85.81(15)
C5 Ir1 Cl1 176.44(17)
C2 N1 C1 113.6(5)
C2 N1 C4 124.2(5)
C1 N1 C4 122.0(5)
N2 C1 N1 100.0(5)
N2 C1 Ir1 145.8(4)
N1 C1 Ir1 114.0(4)
C3 N2 C1 113.1(5)
C3 N2 C8 122.7(5)
C1 N2 C8 124.1(5)
C3 C2 N1 105.5(5)
C12 N3 C13 111.3(5)
C12 N3 C15 126.6(5)
C13 N3 C15 121.9(5)
C2 C3 N2 107.7(5)
N1 C4 C7 113.8(5)
N1 C4 C5 104.6(5)
C7 C4 C5 109.4(5)
N1 C4 C6 109.4(5)
C7 C4 C6 110.4(5)
C5 C4 C6 108.9(5)
C12 N4 C14 110.5(5)
C12 N4 C19 127.3(5)
C14 N4 C19 122.1(5)
C4 C5 Ir1 112.7(4)
N2 C8 C11 108.8(5)
N2 C8 C9 109.5(5)
C11 C8 C9 109.4(5)
N2 C8 C10 109.6(5)
C11 C8 C10 111.8(5)
C9 C8 C10 107.8(5)
N3 C12 N4 103.7(5)
N3 C12 Ir1 121.6(4)
N4 C12 Ir1 134.2(4)
C14 C13 N3 107.0(5)
C13 C14 N4 107.4(5)
N3 C15 C17 108.7(5)
N3 C15 C16 109.8(4)
C17 C15 C16 111.5(5)
N3 C15 C18 107.9(5)
C17 C15 C18 110.7(5)
C16 C15 C18 108.1(5)
N4 C19 C21 108.3(5)
N4 C19 C20 110.1(5)
C21 C19 C20 112.4(6)
N4 C19 C22 109.5(5)
C21 C19 C22 109.3(6)
C20 C19 C22 107.1(5)
C24 C23 C28 121.1(12)
C23 C24 C25 121.4(12)
C24 C25 C26 119.4(10)
C27 C26 C25 118.2(11)
C28 C27 C26 120.4(11)
C27 C28 C23 119.6(9)
C34 C29 C30 117.0(11)
C31 C30 C29 120.1(11)
C32 C31 C30 121.8(11)
C31 C32 C33 122.0(10)
C32 C33 C34 120.2(11)
C33 C34 C29 118.8(11)

loop_
_geom_bond_atom_site_label_1
_geom_bond_atom_site_label_2
_geom_bond_distance
Ir1 C1 2.029(7)
Ir1 C12 2.044(5)
Ir1 C5 2.112(6)
Ir1 Cl1 2.5128(14)
N1 C2 1.375(7)
N1 C1 1.413(7)
N1 C4 1.430(8)
C1 N2 1.397(8)
N2 C3 1.369(7)
N2 C8 1.494(7)
C2 C3 1.368(9)
N3 C12 1.367(7)
N3 C13 1.378(7)
N3 C15 1.496(8)
C4 C7 1.501(9)
C4 C5 1.553(8)
C4 C6 1.551(9)
N4 C12 1.376(7)
N4 C14 1.384(8)
N4 C19 1.503(8)
C8 C11 1.531(8)
C8 C9 1.532(8)
C8 C10 1.537(8)
C13 C14 1.340(9)
C15 C17 1.516(8)
C15 C16 1.522(8)
C15 C18 1.530(8)
C19 C21 1.513(9)
C19 C20 1.524(10)
C19 C22 1.530(9)
C23 C24 1.328(15)
C23 C28 1.355(15)
C24 C25 1.329(18)
C25 C26 1.409(18)
C26 C27 1.369(16)
C27 C28 1.353(15)
C29 C34 1.39(2)
C29 C30 1.407(19)
C30 C31 1.332(15)
C31 C32 1.293(13)
C32 C33 1.324(14)
C33 C34 1.386(19)
